data_2230058
loop_
_publ_author_name
'Duong, Adam'
'Wuest, James D.'
'Maris, Thierry'

_publ_section_title
;
 <i>trans</i>-Dichloridobis[(pyridin-4-yl)boronic
 acid-\k<i>N</i>]palladium(II) dimethyl sulfoxide disolvate
;
_journal_coeditor_code KP2316
_journal_issue 5
_journal_name_full 'Acta Crystallographica Section E'
_journal_page_first m518
_journal_paper_doi 10.1107/S1600536811010713
_journal_volume 67
_journal_year 2011
_chemical_formula_iupac '[Pd Cl2 (C5 H6 B N O2)2], 2C2 H6 O S'
_chemical_formula_moiety 'C10 H12 B2 Cl2 N2 O4 Pd, 2(C2 H6 O S)'
_chemical_formula_sum 'C14 H24 B2 Cl2 N2 O6 Pd S2'
_chemical_formula_weight 579.39
_chemical_name_systematic
;
<i>trans</i>-Dichloridobis[(pyridin-4-yl)boronic acid-\k<i>N</i>]palladium(II)
dimethyl sulfoxide disolvate
;
_space_group_IT_number 2
_symmetry_cell_setting triclinic
_symmetry_space_group_name_Hall '-P 1'
_symmetry_space_group_name_H-M 'P -1'
_atom_sites_solution_hydrogens geom
_atom_sites_solution_primary direct
_atom_sites_solution_secondary difmap
_audit_creation_method SHELXL-97
_cell_angle_alpha 80.687(3)
_cell_angle_beta 82.248(3)
_cell_angle_gamma 77.456(3)
_cell_formula_units_Z 1
_cell_length_a 6.2629(4)
_cell_length_b 8.1515(5)
_cell_length_c 11.7761(7)
_cell_measurement_reflns_used 4582
_cell_measurement_temperature 150
_cell_measurement_theta_max 72.20
_cell_measurement_theta_min 3.82
_cell_volume 576.00(6)
_computing_cell_refinement '<i>SAINT</i> (Bruker, 2003)'
_computing_data_collection '<i>SMART</i> (Bruker, 2003)'
_computing_data_reduction '<i>SAINT</i> (Bruker, 2003)'
_computing_molecular_graphics '<i>SHELXTL</i> (Sheldrick, 2008) and <i>Materials Studio</i> (Accelrys, 2002)'
_computing_publication_material '<i>UdMX</i> (Maris, 2004) and <i>publCIF</i> (Westrip, 2010)'
_computing_structure_refinement '<i>SHELXL97</i> (Sheldrick, 2008)'
_computing_structure_solution '<i>SHELXS97</i> (Sheldrick, 2008)'
_diffrn_ambient_temperature 150
_diffrn_detector_area_resol_mean 5.5
_diffrn_measured_fraction_theta_full 0.941
_diffrn_measured_fraction_theta_max 0.941
_diffrn_measurement_device_type 'Bruker SMART 6000'
_diffrn_measurement_method \w
_diffrn_radiation_monochromator 'Montel 200 optics'
_diffrn_radiation_source 'Rotating Anode'
_diffrn_radiation_type CuK\a
_diffrn_radiation_wavelength 1.54178
_diffrn_reflns_av_R_equivalents 0.041
_diffrn_reflns_av_sigmaI/netI 0.0379
_diffrn_reflns_limit_h_max 7
_diffrn_reflns_limit_h_min -7
_diffrn_reflns_limit_k_max 9
_diffrn_reflns_limit_k_min -10
_diffrn_reflns_limit_l_max 14
_diffrn_reflns_limit_l_min -14
_diffrn_reflns_number 6942
_diffrn_reflns_theta_full 72.19
_diffrn_reflns_theta_max 72.19
_diffrn_reflns_theta_min 3.82
_exptl_absorpt_coefficient_mu 10.616
_exptl_absorpt_correction_T_max 0.4277
_exptl_absorpt_correction_T_min 0.2524
_exptl_absorpt_correction_type multi-scan
_exptl_absorpt_process_details '(SADABS; Sheldrick, 2004)'
_exptl_crystal_colour yellow
_exptl_crystal_density_diffrn 1.670
_exptl_crystal_density_method 'not measured'
_exptl_crystal_description block
_exptl_crystal_F_000 292
_exptl_crystal_size_max 0.12
_exptl_crystal_size_mid 0.09
_exptl_crystal_size_min 0.08
_refine_diff_density_max 0.676
_refine_diff_density_min -0.868
_refine_ls_extinction_coef 0.0025(5)
_refine_ls_extinction_expression Fc^*^=kFc[1+0.001xFc^2^\l^3^/sin(2\q)]^-1/4^
_refine_ls_extinction_method '<i>SHELXL97</i> (Sheldrick, 2008)'
_refine_ls_goodness_of_fit_ref 1.074
_refine_ls_hydrogen_treatment constr
_refine_ls_matrix_type full
_refine_ls_number_parameters 136
_refine_ls_number_reflns 2135
_refine_ls_number_restraints 0
_refine_ls_restrained_S_all 1.074
_refine_ls_R_factor_all 0.0331
_refine_ls_R_factor_gt 0.0308
_refine_ls_shift/su_max 0.000
_refine_ls_shift/su_mean 0.000
_refine_ls_structure_factor_coef Fsqd
_refine_ls_weighting_details 'calc w=1/[\s^2^(Fo^2^)+(0.0545P)^2^+0.0938P] where P=(Fo^2^+2Fc^2^)/3'
_refine_ls_weighting_scheme calc
_refine_ls_wR_factor_gt 0.0810
_refine_ls_wR_factor_ref 0.0819
_reflns_number_gt 2031
_reflns_number_total 2135
_reflns_threshold_expression I>2\s(I)
_cod_data_source_file kp2316.cif
_cod_data_source_block I
_cod_database_code 2230058
_cod_database_fobs_code 2230058

loop_
_symmetry_equiv_pos_as_xyz
'x, y, z'
'-x, -y, -z'

loop_
_atom_site_type_symbol
_atom_site_label
_atom_site_fract_x
_atom_site_fract_y
_atom_site_fract_z
_atom_site_U_iso_or_equiv
_atom_site_adp_type
_atom_site_calc_flag
_atom_site_refinement_flags
_atom_site_occupancy
_atom_site_disorder_assembly
_atom_site_disorder_group
Pd Pd1 0.0000 0.0000 1.0000 0.01847(14) Uani d S 1 . .
Cl Cl1 0.11789(13) -0.28133(9) 0.97775(6) 0.02895(19) Uani d . 1 . .
N N1 0.2223(4) 0.0656(3) 0.86854(18) 0.0200(5) Uani d . 1 . .
C C2 0.3867(5) 0.1387(4) 0.8834(2) 0.0236(6) Uani d . 1 . .
H H2 0.4017 0.1599 0.9586 0.028 Uiso calc R 1 . .
C C3 0.5340(5) 0.1837(4) 0.7926(2) 0.0233(6) Uani d . 1 . .
H H3 0.6538 0.2292 0.8067 0.028 Uiso calc R 1 . .
C C4 0.5097(5) 0.1633(4) 0.6795(2) 0.0203(6) Uani d . 1 . .
C C5 0.3368(5) 0.0875(4) 0.6668(2) 0.0217(6) Uani d . 1 . .
H H5 0.3141 0.0695 0.5920 0.026 Uiso calc R 1 . .
C C6 0.1981(5) 0.0384(4) 0.7615(2) 0.0223(6) Uani d . 1 . .
H H6 0.0835 -0.0156 0.7511 0.027 Uiso calc R 1 . .
B B7 0.6709(6) 0.2213(5) 0.5709(3) 0.0233(7) Uani d . 1 . .
O O8 0.8706(4) 0.2330(3) 0.59305(17) 0.0353(6) Uani d . 1 . .
H H8 0.9476 0.2547 0.5305 0.042 Uiso calc . 1 . .
O O9 0.6102(4) 0.2582(3) 0.46159(16) 0.0296(5) Uani d . 1 . .
H H9 0.4748 0.2611 0.4638 0.036 Uiso calc . 1 . .
O O10 0.1939(4) 0.2593(3) 0.41211(16) 0.0306(5) Uani d . 1 . .
S S10 0.13090(13) 0.28540(10) 0.28929(6) 0.02519(19) Uani d . 1 . .
C C11 0.3559(6) 0.3547(5) 0.1998(3) 0.0399(9) Uani d . 1 . .
H H11A 0.4844 0.2613 0.2002 0.060 Uiso calc R 1 . .
H H11B 0.3909 0.4503 0.2294 0.060 Uiso calc R 1 . .
H H11C 0.3164 0.3905 0.1205 0.060 Uiso calc R 1 . .
C C12 -0.0641(5) 0.4798(4) 0.2747(3) 0.0318(7) Uani d . 1 . .
H H12A -0.0058 0.5685 0.3002 0.048 Uiso calc R 1 . .
H H12B -0.2015 0.4657 0.3223 0.048 Uiso calc R 1 . .
H H12C -0.0925 0.5125 0.1935 0.048 Uiso calc R 1 . .

loop_
_atom_site_aniso_label
_atom_site_aniso_U_11
_atom_site_aniso_U_22
_atom_site_aniso_U_33
_atom_site_aniso_U_12
_atom_site_aniso_U_13
_atom_site_aniso_U_23
Pd1 0.01890(19) 0.0231(2) 0.01229(16) -0.00496(12) 0.00089(10) -0.00004(11)
Cl1 0.0351(4) 0.0237(4) 0.0244(3) -0.0038(3) 0.0060(3) -0.0028(3)
N1 0.0230(13) 0.0214(12) 0.0139(10) -0.0032(10) -0.0004(9) -0.0006(9)
C2 0.0244(16) 0.0282(16) 0.0172(12) -0.0038(13) -0.0012(11) -0.0028(11)
C3 0.0199(15) 0.0288(16) 0.0215(12) -0.0057(13) -0.0036(11) -0.0016(11)
C4 0.0164(14) 0.0251(15) 0.0165(11) -0.0021(12) 0.0020(10) -0.0002(10)
C5 0.0232(15) 0.0258(15) 0.0157(11) -0.0036(12) -0.0027(10) -0.0029(10)
C6 0.0230(15) 0.0238(15) 0.0195(12) -0.0045(12) -0.0038(11) -0.0006(11)
B7 0.0205(17) 0.0310(18) 0.0180(13) -0.0067(14) 0.0005(12) -0.0026(12)
O8 0.0205(12) 0.0661(17) 0.0194(9) -0.0150(12) -0.0018(8) 0.0021(10)
O9 0.0208(11) 0.0519(15) 0.0173(9) -0.0140(10) 0.0004(8) -0.0007(9)
O10 0.0199(11) 0.0520(15) 0.0180(9) -0.0087(10) -0.0045(8) 0.0051(9)
S10 0.0271(4) 0.0280(4) 0.0205(3) -0.0054(3) -0.0063(3) -0.0003(3)
C11 0.0300(19) 0.051(2) 0.0259(15) 0.0031(17) 0.0088(13) 0.0087(15)
C12 0.0251(17) 0.0374(19) 0.0289(14) -0.0008(14) -0.0010(12) -0.0011(13)

loop_
_atom_type_symbol
_atom_type_description
_atom_type_scat_dispersion_real
_atom_type_scat_dispersion_imag
_atom_type_scat_source
C C 0.0181 0.0091 'International Tables Vol C Tables 4.2.6.8 and 6.1.1.4'
H H 0.0000 0.0000 'International Tables Vol C Tables 4.2.6.8 and 6.1.1.4'
N N 0.0311 0.0180 'International Tables Vol C Tables 4.2.6.8 and 6.1.1.4'
O O 0.0492 0.0322 'International Tables Vol C Tables 4.2.6.8 and 6.1.1.4'
Pd Pd 0.1215 3.9337 'International Tables Vol C Tables 4.2.6.8 and 6.1.1.4'
B B 0.0090 0.0039 'International Tables Vol C Tables 4.2.6.8 and 6.1.1.4'
S S 0.3331 0.5567 'International Tables Vol C Tables 4.2.6.8 and 6.1.1.4'
Cl Cl 0.3639 0.7018 'International Tables Vol C Tables 4.2.6.8 and 6.1.1.4'

loop_
_geom_angle_atom_site_label_1
_geom_angle_atom_site_label_2
_geom_angle_atom_site_label_3
_geom_angle_site_symmetry_1
_geom_angle_site_symmetry_2
_geom_angle_site_symmetry_3
_geom_angle
_geom_angle_publ_flag
N1 Pd1 N1 2_557 . . 180.0 ?
N1 Pd1 Cl1 2_557 . 2_557 90.64(7) ?
N1 Pd1 Cl1 . . 2_557 89.36(7) ?
N1 Pd1 Cl1 2_557 . . 89.36(7) ?
N1 Pd1 Cl1 . . . 90.64(7) ?
Cl1 Pd1 Cl1 2_557 . . 180.0 ?
C2 N1 C6 . . . 119.3(2) ?
C2 N1 Pd1 . . . 122.71(17) ?
C6 N1 Pd1 . . . 117.96(19) ?
N1 C2 C3 . . . 121.6(2) ?
N1 C2 H2 . . . 119.2 ?
C3 C2 H2 . . . 119.2 ?
C2 C3 C4 . . . 120.8(3) ?
C2 C3 H3 . . . 119.6 ?
C4 C3 H3 . . . 119.6 ?
C5 C4 C3 . . . 116.2(2) ?
C5 C4 B7 . . . 121.4(2) ?
C3 C4 B7 . . . 122.4(3) ?
C6 C5 C4 . . . 120.8(2) ?
C6 C5 H5 . . . 119.6 ?
C4 C5 H5 . . . 119.6 ?
N1 C6 C5 . . . 121.2(3) ?
N1 C6 H6 . . . 119.4 ?
C5 C6 H6 . . . 119.4 ?
O8 B7 O9 . . . 121.3(3) ?
O8 B7 C4 . . . 116.3(3) ?
O9 B7 C4 . . . 122.4(3) ?
B7 O8 H8 . . . 109.5 ?
B7 O9 H9 . . . 109.5 ?
O10 S10 C12 . . . 106.02(14) ?
O10 S10 C11 . . . 105.38(15) ?
C12 S10 C11 . . . 98.27(17) ?
S10 C11 H11A . . . 109.5 ?
S10 C11 H11B . . . 109.5 ?
H11A C11 H11B . . . 109.5 ?
S10 C11 H11C . . . 109.5 ?
H11A C11 H11C . . . 109.5 ?
H11B C11 H11C . . . 109.5 ?
S10 C12 H12A . . . 109.5 ?
S10 C12 H12B . . . 109.5 ?
H12A C12 H12B . . . 109.5 ?
S10 C12 H12C . . . 109.5 ?
H12A C12 H12C . . . 109.5 ?
H12B C12 H12C . . . 109.5 ?

loop_
_geom_bond_atom_site_label_1
_geom_bond_atom_site_label_2
_geom_bond_site_symmetry_1
_geom_bond_site_symmetry_2
_geom_bond_distance
_geom_bond_publ_flag
Pd1 N1 . 2_557 2.023(2) ?
Pd1 N1 . . 2.023(2) ?
Pd1 Cl1 . 2_557 2.2977(7) ?
Pd1 Cl1 . . 2.2977(7) ?
N1 C2 . . 1.340(4) ?
N1 C6 . . 1.348(3) ?
C2 C3 . . 1.372(4) ?
C2 H2 . . 0.9500 ?
C3 C4 . . 1.401(4) ?
C3 H3 . . 0.9500 ?
C4 C5 . . 1.393(4) ?
C4 B7 . . 1.594(4) ?
C5 C6 . . 1.380(4) ?
C5 H5 . . 0.9500 ?
C6 H6 . . 0.9500 ?
B7 O8 . . 1.338(4) ?
B7 O9 . . 1.360(4) ?
O8 H8 . . 0.8400 ?
O9 H9 . . 0.8400 ?
O10 S10 . . 1.5201(19) ?
S10 C12 . . 1.778(3) ?
S10 C11 . . 1.780(3) ?
C11 H11a . . 0.9800 ?
C11 H11b . . 0.9800 ?
C11 H11c . . 0.9800 ?
C12 H12a . . 0.9800 ?
C12 H12b . . 0.9800 ?
C12 H12c . . 0.9800 ?

loop_
_geom_hbond_atom_site_label_D
_geom_hbond_atom_site_label_H
_geom_hbond_atom_site_label_A
_geom_hbond_site_symmetry_A
_geom_hbond_distance_DH
_geom_hbond_distance_HA
_geom_hbond_distance_DA
_geom_hbond_angle_DHA
O8 H8 O10 1_655 0.84 1.94 2.750(3) 163
O9 H9 O10 . 0.84 1.94 2.745(3) 160
C5 H5 O10 . 0.95 2.51 3.253(3) 135
C12 H12A O8 2_666 0.98 2.54 3.506(4) 169
C12 H12B O9 1_455 0.98 2.53 3.372(4) 144

loop_
_geom_torsion_atom_site_label_1
_geom_torsion_atom_site_label_2
_geom_torsion_atom_site_label_3
_geom_torsion_atom_site_label_4
_geom_torsion_site_symmetry_1
_geom_torsion_site_symmetry_2
_geom_torsion_site_symmetry_3
_geom_torsion_site_symmetry_4
_geom_torsion
_geom_torsion_publ_flag
Cl1 Pd1 N1 C2 2_557 . . . 63.4(2) ?
Cl1 Pd1 N1 C2 . . . . -116.6(2) ?
Cl1 Pd1 N1 C6 2_557 . . . -114.6(2) ?
Cl1 Pd1 N1 C6 . . . . 65.4(2) ?
C6 N1 C2 C3 . . . . -1.3(5) ?
Pd1 N1 C2 C3 . . . . -179.3(2) ?
N1 C2 C3 C4 . . . . 3.7(5) ?
C2 C3 C4 C5 . . . . -3.3(5) ?
C2 C3 C4 B7 . . . . 177.3(3) ?
C3 C4 C5 C6 . . . . 0.7(4) ?
B7 C4 C5 C6 . . . . -179.8(3) ?
C2 N1 C6 C5 . . . . -1.3(5) ?
Pd1 N1 C6 C5 . . . . 176.8(2) ?
C4 C5 C6 N1 . . . . 1.6(5) ?
C5 C4 B7 O8 . . . . -156.2(3) ?
C3 C4 B7 O8 . . . . 23.2(5) ?
C5 C4 B7 O9 . . . . 24.3(5) ?
C3 C4 B7 O9 . . . . -156.3(3) ?
